data_4135113
loop_
_publ_author_name
'Faghani, Abbas'
'Gholami, Mohammad Fardin'
'Trunk, Matthias'
'M\"uller, Johannes'
'Pachfule, Pradip'
'Vogl, Sarah'
'Donskyi, Ievgen'
'Nickl, Philip'
'Shao, Jingjing'
'Huang, Michael R. S.'
'Unger, Wolfgang E. S.'
'Arenal, Raul'
'Koch, Christoph T.'
'Paulus, Beate'
'Rabe, J\"urgen P'
'Thomas, Arne'
'Haag, Rainer'
'Adeli, Mohsen'

_publ_section_title
;
 Metal-Assisted and Solvent-Mediated Synthesis of Two-Dimensional Triazine
 Structures on Gram Scale.
;
_journal_name_full 'Journal of the American Chemical Society'
_journal_paper_doi 10.1021/jacs.0c02399
_journal_year 2020
_chemical_formula_moiety 'C15 H10 Cl N3 O2, C15 H11 Cl N3 O2'
_chemical_formula_sum 'C30 H21 Cl2 N6 O4'
_chemical_formula_weight 600.43
_chemical_name_common 1
_space_group_crystal_system monoclinic
_space_group_IT_number 5
_space_group_name_Hall 'C 2y'
_space_group_name_H-M_alt 'C 1 2 1'
_atom_sites_solution_hydrogens geom
_atom_sites_solution_primary direct
_atom_sites_solution_secondary difmap
_audit_creation_date 2020-03-08
_audit_creation_method
;
Olex2 1.2
(compiled 2018.05.29 svn.r3508 for OlexSys, GUI svn.r5506)
;
_cell_angle_alpha 90.00
_cell_angle_beta 102.220(7)
_cell_angle_gamma 90.00
_cell_formula_units_Z 4
_cell_length_a 12.7314(8)
_cell_length_b 14.6585(8)
_cell_length_c 15.0308(11)
_cell_measurement_reflns_used 891
_cell_measurement_temperature 298
_cell_measurement_theta_max 72.7880
_cell_measurement_theta_min 7.1070
_cell_volume 2741.5(3)
_computing_molecular_graphics 'Olex2 (Dolomanov et al., 2009)'
_computing_publication_material 'Olex2 (Dolomanov et al., 2009)'
_computing_structure_refinement 'ShelXL (Sheldrick, 2015)'
_computing_structure_solution 'ShelXS (Sheldrick, 2008)'
_diffrn_ambient_temperature 298
_diffrn_measured_fraction_theta_full 0.976
_diffrn_measured_fraction_theta_max 0.976
_diffrn_measurement_device_type 'Oxford Supernova'
_diffrn_radiation_monochromator graphite
_diffrn_radiation_type CuK\a
_diffrn_radiation_wavelength 1.54184
_diffrn_reflns_av_R_equivalents 0.0597
_diffrn_reflns_av_unetI/netI 0.0640
_diffrn_reflns_limit_h_max 15
_diffrn_reflns_limit_h_min -9
_diffrn_reflns_limit_k_max 17
_diffrn_reflns_limit_k_min -14
_diffrn_reflns_limit_l_max 14
_diffrn_reflns_limit_l_min -18
_diffrn_reflns_number 5431
_diffrn_reflns_theta_full 73.44
_diffrn_reflns_theta_max 73.44
_diffrn_reflns_theta_min 3.01
_diffrn_source 'fine-focus sealed tube'
_exptl_absorpt_coefficient_mu 2.545
_exptl_absorpt_correction_T_max 1.00000
_exptl_absorpt_correction_T_min 0.72780
_exptl_absorpt_correction_type multi-scan
_exptl_absorpt_process_details
'CrysAlisPro 1.171.38.46 (Rigaku Oxford Diffraction, 2015) Empirical absorption correction using spherical harmonics, implemented in SCALE3 ABSPACK scaling algorithm.'
_exptl_crystal_colour 'clear colourless'
_exptl_crystal_colour_lustre clear
_exptl_crystal_colour_primary colourless
_exptl_crystal_density_diffrn 1.455
_exptl_crystal_density_method 'not measured'
_exptl_crystal_description plate
_exptl_crystal_F_000 1236
_exptl_crystal_size_max 0.6
_exptl_crystal_size_mid 0.2
_exptl_crystal_size_min 0.01
_refine_diff_density_max 1.775
_refine_diff_density_min -0.972
_refine_diff_density_rms 0.225
_refine_ls_abs_structure_details 'Flack H D (1983), Acta Cryst. A39, 876-881'
_refine_ls_abs_structure_Flack 0.02(7)
_refine_ls_extinction_method none
_refine_ls_goodness_of_fit_ref 1.590
_refine_ls_hydrogen_treatment constr
_refine_ls_matrix_type full
_refine_ls_number_parameters 382
_refine_ls_number_reflns 3999
_refine_ls_number_restraints 1
_refine_ls_restrained_S_all 1.590
_refine_ls_R_factor_all 0.2213
_refine_ls_R_factor_gt 0.1583
_refine_ls_shift/su_max 0.836
_refine_ls_shift/su_mean 0.177
_refine_ls_structure_factor_coef Fsqd
_refine_ls_weighting_details 'calc w=1/[\s^2^(Fo^2^)+(0.2000P)^2^+0.0000P] where P=(Fo^2^+2Fc^2^)/3'
_refine_ls_weighting_scheme calc
_refine_ls_wR_factor_gt 0.4739
_refine_ls_wR_factor_ref 0.5385
_reflns_number_gt 1513
_reflns_number_total 3999
_reflns_threshold_expression >2sigma(I)
_cod_data_source_file ja0c02399_si_002.cif
_cod_data_source_block 1
_cod_database_code 4135113
_olex2_refinement_description
;
1. Fixed Uiso
 At 1.2 times of:
  All C(H) groups, All N(H) groups
2.a Aromatic/amide H refined with riding coordinates:
 N6AA(H6AA), N7AA(H7AA), C8AA(H8AA), C2BA(H2BA), C5(H5), C6(H6), C7(H7),
 C1BA(H1BA), C9(H9), C10(H10), C15(H15), C16(H16), C19(H19), C9AA(H9AA),
 C6BA(H6BA), C1CA(H1CA), C5BA(H5BA), C8BA(H8BA), C7BA(H7BA), C4BA(H4BA),
 C9BA(H9BA), C0CA(H0CA)
;
_olex2_submission_special_instructions 'No special instructions were received'

loop_
_space_group_symop_id
_space_group_symop_operation_xyz
1 'x, y, z'
2 '-x, y, -z'
3 'x+1/2, y+1/2, z'
4 '-x+1/2, y+1/2, -z'

loop_
_atom_site_label
_atom_site_type_symbol
_atom_site_fract_x
_atom_site_fract_y
_atom_site_fract_z
_atom_site_U_iso_or_equiv
_atom_site_adp_type
_atom_site_occupancy
_atom_site_calc_flag
_atom_site_disorder_assembly
_atom_site_disorder_group
_atom_site_site_symmetry_order
_atom_site_refinement_flags_posn
_atom_site_refinement_flags_adp
_atom_site_refinement_flags_occupancy
Cl1 Cl -0.2504(4) -0.0781(2) -0.5001(3) 0.0349(9) Uani 1 d . . 1 . . .
N1 N -0.2696(11) -0.2347(9) -0.5816(10) 0.033(3) Uani 1 d . . 1 . . .
N3 N -0.2309(12) -0.2347(10) -0.4177(9) 0.032(3) Uani 1 d . . 1 . . .
C20 C -0.2667(11) -0.3273(11) -0.5751(11) 0.027(4) Uani 1 d . . 1 . . .
C22 C -0.2500(14) -0.1927(12) -0.4997(14) 0.036(4) Uani 1 d . . 1 . . .
C23 C -0.2314(13) -0.3256(10) -0.4239(11) 0.023(4) Uani 1 d . . 1 . . .
Cl2 Cl -0.5000 -0.3283(3) -0.5000 0.0300(13) Uani 1 d . . 2 S T P
N4 N -0.5217(11) -0.4847(9) -0.5818(9) 0.028(3) Uani 1 d . . 1 . . .
C8 C -0.5000 -0.4453(15) -0.5000 0.026(5) Uani 1 d . . 2 S T P
C21 C -0.5210(12) -0.5738(13) -0.5765(10) 0.030(4) Uani 1 d . . 1 . . .
Cl3 Cl 0.0000 -0.3280(3) -0.5000 0.0280(13) Uani 1 d . . 2 S T P
N2 N -0.0217(11) -0.4853(9) -0.5827(9) 0.028(3) Uani 1 d . . 1 . . .
C11 C 0.0000 -0.4447(15) -0.5000 0.024(4) Uani 1 d . . 2 S T P
C24 C -0.0209(12) -0.5731(13) -0.5761(10) 0.031(4) Uani 1 d . . 1 . . .
C1AA C -0.0622(17) -0.5848(13) -0.7403(12) 0.040(4) Uani 1 d . . 1 . . .
C0AA C -0.5607(16) -0.5862(15) -0.7385(12) 0.041(4) Uani 1 d . . 1 . . .
C4AA C -0.1912(12) -0.3349(11) -0.2615(13) 0.029(4) Uani 1 d . . 1 . . .
C3AA C -0.3071(13) -0.3344(12) -0.7381(12) 0.028(4) Uani 1 d . . 1 . . .
O5 O -0.5387(11) -0.6252(9) -0.6511(7) 0.040(3) Uani 1 d . . 1 . . .
O6 O -0.0390(10) -0.6249(9) -0.6511(8) 0.040(3) Uani 1 d . . 1 . . .
O2AA O -0.2872(10) -0.3759(7) -0.6517(8) 0.031(3) Uani 1 d . . 1 . . .
O12 O -0.2126(10) -0.3756(7) -0.3489(8) 0.031(3) Uani 1 d . . 1 . . .
N6AA N 0.0000 -0.6254(15) -0.5000 0.038(5) Uani 1 d . . 2 S T P
H6AA H 0.0000 -0.6841 -0.5000 0.045 Uiso 1 calc . . 2 RS T P
N7AA N -0.5000 -0.6255(15) -0.5000 0.040(5) Uani 1 d . . 2 S T P
H7AA H -0.5000 -0.6842 -0.5000 0.049 Uiso 1 calc . . 2 RS T P
N5AA N -0.2505(12) -0.3763(7) -0.4997(11) 0.023(2) Uani 1 d . . 1 . . .
C8AA C -0.105(2) -0.5192(13) -0.9131(11) 0.065(8) Uani 1 d . . 1 . . .
H8AA H -0.1294 -0.4907 -0.9689 0.078 Uiso 1 calc . . 1 R . .
C2BA C -0.603(2) -0.5200(13) -0.9134(12) 0.056(6) Uani 1 d . . 1 . . .
H2BA H -0.6234 -0.4934 -0.9706 0.067 Uiso 1 calc . . 1 R . .
C5 C -0.164(2) -0.5748(19) -0.880(2) 0.095(10) Uani 1 d . . 1 . . .
H5 H -0.2233 -0.5977 -0.9203 0.114 Uiso 1 calc . . 1 R . .
C6 C -0.6679(17) -0.573(2) -0.8809(15) 0.072(7) Uani 1 d . . 1 . . .
H6 H -0.7316 -0.5900 -0.9200 0.086 Uiso 1 calc . . 1 R . .
C7 C -0.1437(19) -0.2673(12) -0.0852(13) 0.049(5) Uani 1 d . . 1 . . .
H7 H -0.1224 -0.2473 -0.0253 0.059 Uiso 1 calc . . 1 R . .
C1BA C -0.3548(18) -0.2676(13) -0.9143(12) 0.046(5) Uani 1 d . . 1 . . .
H1BA H -0.3763 -0.2469 -0.9739 0.055 Uiso 1 calc . . 1 R . .
C9 C -0.243(2) -0.3211(19) -0.120(2) 0.073(8) Uani 1 d . . 1 . . .
H9 H -0.2895 -0.3324 -0.0818 0.087 Uiso 1 calc . . 1 R . .
C10 C -0.258(2) -0.321(2) -0.8820(16) 0.077(9) Uani 1 d . . 1 . . .
H10 H -0.2117 -0.3315 -0.9211 0.092 Uiso 1 calc . . 1 R . .
C15 C -0.649(2) -0.6054(19) -0.7927(16) 0.076(9) Uani 1 d . . 1 . . .
H15 H -0.7005 -0.6409 -0.7731 0.091 Uiso 1 calc . . 1 R . .
C16 C -0.149(2) -0.605(3) -0.790(2) 0.103(13) Uani 1 d . . 1 . . .
H16 H -0.2015 -0.6384 -0.7696 0.123 Uiso 1 calc . . 1 R . .
C19 C -0.233(3) -0.3558(17) -0.7927(17) 0.076(8) Uani 1 d . . 1 . . .
H19 H -0.1715 -0.3906 -0.7713 0.091 Uiso 1 calc . . 1 R . .
C9AA C -0.269(2) -0.356(2) -0.2090(17) 0.080(8) Uani 1 d . . 1 . . .
H9AA H -0.3307 -0.3888 -0.2315 0.096 Uiso 1 calc . . 1 R . .
C6BA C -0.115(2) -0.2807(17) -0.2334(17) 0.074(9) Uani 1 d . . 1 . . .
H6BA H -0.0742 -0.2596 -0.2733 0.089 Uiso 1 calc . . 1 R . .
C1CA C -0.471(2) -0.531(2) -0.7698(17) 0.087(10) Uani 1 d . . 1 . . .
H1CA H -0.4057 -0.5185 -0.7299 0.104 Uiso 1 calc . . 1 R . .
C5BA C -0.384(2) -0.2812(17) -0.7664(17) 0.084(10) Uani 1 d . . 1 . . .
H5BA H -0.4255 -0.2611 -0.7265 0.100 Uiso 1 calc . . 1 R . .
C8BA C 0.0297(19) -0.531(2) -0.7690(14) 0.077(9) Uani 1 d . . 1 . . .
H8BA H 0.0949 -0.5206 -0.7290 0.092 Uiso 1 calc . . 1 R . .
C7BA C -0.093(2) -0.2525(15) -0.1458(14) 0.060(6) Uani 1 d . . 1 . . .
H7BA H -0.0312 -0.2173 -0.1287 0.071 Uiso 1 calc . . 1 R . .
C4BA C -0.407(2) -0.2524(15) -0.8530(13) 0.058(6) Uani 1 d . . 1 . . .
H4BA H -0.4684 -0.2171 -0.8699 0.069 Uiso 1 calc . . 1 R . .
C9BA C 0.0101(19) -0.5017(15) -0.8549(12) 0.053(6) Uani 1 d . . 1 . . .
H9BA H 0.0624 -0.4720 -0.8788 0.063 Uiso 1 calc . . 1 R . .
C0CA C -0.489(2) -0.5028(14) -0.8535(13) 0.057(7) Uani 1 d . . 1 . . .
H0CA H -0.4361 -0.4733 -0.8769 0.069 Uiso 1 calc . . 1 R . .

loop_
_atom_site_aniso_label
_atom_site_aniso_U_11
_atom_site_aniso_U_22
_atom_site_aniso_U_33
_atom_site_aniso_U_23
_atom_site_aniso_U_13
_atom_site_aniso_U_12
Cl1 0.0379(15) 0.0199(16) 0.0464(17) -0.0004(19) 0.0079(12) 0.002(2)
N1 0.033(7) 0.014(7) 0.052(8) 0.001(6) 0.008(7) -0.002(6)
N3 0.036(8) 0.019(7) 0.039(8) 0.002(6) 0.001(6) 0.009(6)
C20 0.021(7) 0.017(7) 0.049(9) -0.014(7) 0.019(7) -0.012(7)
C22 0.018(6) 0.038(9) 0.057(8) -0.004(10) 0.021(6) -0.004(8)
C23 0.031(9) 0.013(7) 0.028(8) 0.012(7) 0.017(8) 0.015(7)
Cl2 0.023(3) 0.017(2) 0.053(3) 0.000 0.016(2) 0.000
N4 0.027(7) 0.017(7) 0.044(8) -0.001(6) 0.018(6) -0.001(6)
C8 0.018(10) 0.015(11) 0.053(14) 0.000 0.022(10) 0.000
C21 0.028(8) 0.031(9) 0.031(8) -0.006(7) 0.008(7) 0.008(9)
Cl3 0.018(2) 0.016(2) 0.053(3) 0.000 0.013(2) 0.000
N2 0.020(6) 0.025(7) 0.042(8) 0.000(6) 0.009(6) 0.003(6)
C11 0.023(11) 0.025(11) 0.028(11) 0.000 0.015(9) 0.000
C24 0.029(8) 0.032(9) 0.038(9) -0.008(8) 0.020(7) 0.010(9)
C1AA 0.065(13) 0.015(7) 0.050(10) -0.006(8) 0.033(9) 0.005(8)
C0AA 0.059(12) 0.024(9) 0.044(10) 0.001(8) 0.019(9) 0.005(9)
C4AA 0.017(7) 0.013(8) 0.057(11) 0.007(7) 0.010(7) 0.009(6)
C3AA 0.022(7) 0.023(8) 0.043(10) -0.003(7) 0.013(7) -0.006(7)
O5 0.065(8) 0.024(6) 0.032(6) -0.005(5) 0.013(6) 0.006(6)
O6 0.053(7) 0.026(6) 0.042(7) -0.003(6) 0.013(6) 0.001(6)
O2AA 0.036(7) 0.023(6) 0.033(6) -0.003(5) 0.006(5) 0.006(5)
O12 0.029(6) 0.024(6) 0.040(6) 0.008(5) 0.007(5) -0.001(5)
N6AA 0.064(14) 0.015(9) 0.034(10) 0.000 0.009(10) 0.000
N7AA 0.059(14) 0.016(9) 0.045(12) 0.000 0.009(11) 0.000
N5AA 0.014(4) 0.008(5) 0.048(6) 0.002(6) 0.009(4) 0.002(5)
C8AA 0.13(2) 0.037(12) 0.016(8) -0.004(8) -0.011(11) -0.027(14)
C2BA 0.092(18) 0.042(12) 0.032(9) -0.003(8) 0.010(10) -0.010(12)
C5 0.08(2) 0.062(16) 0.15(3) -0.040(19) 0.03(2) -0.025(17)
C6 0.048(12) 0.09(2) 0.066(13) -0.031(14) -0.007(10) -0.027(14)
C7 0.085(15) 0.033(11) 0.033(10) 0.002(8) 0.021(10) 0.005(11)
C1BA 0.065(14) 0.038(12) 0.035(9) -0.009(8) 0.012(9) 0.008(11)
C9 0.058(15) 0.068(16) 0.10(2) 0.037(15) 0.024(15) 0.032(13)
C10 0.082(18) 0.10(2) 0.059(13) -0.021(14) 0.044(14) -0.067(17)
C15 0.074(17) 0.069(17) 0.072(14) -0.042(13) -0.016(13) 0.002(13)
C16 0.066(18) 0.13(3) 0.09(2) -0.01(2) -0.027(17) -0.03(2)
C19 0.10(2) 0.049(14) 0.072(17) -0.022(13) 0.002(16) -0.017(16)
C9AA 0.071(17) 0.093(19) 0.069(17) 0.009(16) 0.001(14) 0.013(16)
C6BA 0.075(18) 0.072(17) 0.09(2) -0.015(13) 0.051(16) -0.055(15)
C1CA 0.074(17) 0.11(2) 0.073(16) -0.024(16) 0.004(14) 0.051(18)
C5BA 0.12(2) 0.075(18) 0.077(17) 0.023(13) 0.063(17) 0.069(17)
C8BA 0.067(15) 0.10(2) 0.054(13) -0.030(14) -0.010(11) 0.045(16)
C7BA 0.094(16) 0.035(10) 0.057(13) 0.016(10) 0.032(12) 0.015(12)
C4BA 0.099(18) 0.027(9) 0.053(13) -0.018(10) 0.030(13) -0.001(12)
C9BA 0.085(17) 0.033(10) 0.044(11) -0.009(9) 0.022(11) 0.008(10)
C0CA 0.10(2) 0.027(9) 0.042(11) -0.011(9) 0.021(12) 0.010(11)

loop_
_atom_type_symbol
_atom_type_description
_atom_type_scat_dispersion_real
_atom_type_scat_dispersion_imag
_atom_type_scat_source
C C 0.0181 0.0091 'International Tables Vol C Tables 4.2.6.8 and 6.1.1.4'
H H 0.0000 0.0000 'International Tables Vol C Tables 4.2.6.8 and 6.1.1.4'
N N 0.0311 0.0180 'International Tables Vol C Tables 4.2.6.8 and 6.1.1.4'
O O 0.0492 0.0322 'International Tables Vol C Tables 4.2.6.8 and 6.1.1.4'
Cl Cl 0.3639 0.7018 'International Tables Vol C Tables 4.2.6.8 and 6.1.1.4'

loop_
_geom_angle_atom_site_label_1
_geom_angle_atom_site_label_2
_geom_angle_atom_site_label_3
_geom_angle
_geom_angle_site_symmetry_1
_geom_angle_site_symmetry_3
_geom_angle_publ_flag
C22 N1 C20 113.1(15) . . ?
C23 N3 C22 113.1(15) . . ?
O2AA C20 N1 118.3(16) . . ?
N5AA C20 N1 126.9(15) . . ?
N5AA C20 O2AA 114.7(15) . . ?
N1 C22 Cl1 117.0(15) . . ?
N1 C22 N3 125.8(16) . . ?
N3 C22 Cl1 117.2(14) . . ?
N3 C23 N5AA 127.6(14) . . ?
O12 C23 N3 119.7(15) . . ?
O12 C23 N5AA 112.6(14) . . ?
C21 N4 C8 112.3(16) . . ?
N4 C8 Cl2 115.7(11) 2_454 . ?
N4 C8 Cl2 115.7(11) . . ?
N4 C8 N4 129(2) . 2_454 ?
N4 C21 O5 121.1(15) . . ?
N4 C21 N7AA 127.3(16) . . ?
O5 C21 N7AA 111.5(17) . . ?
C24 N2 C11 111.8(16) . . ?
N2 C11 Cl3 116.1(10) . . ?
N2 C11 Cl3 116.1(10) 2_554 . ?
N2 C11 N2 128(2) . 2_554 ?
N2 C24 O6 120.2(16) . . ?
N2 C24 N6AA 128.8(16) . . ?
O6 C24 N6AA 111.0(17) . . ?
O6 C1AA C8BA 116.8(17) . . ?
C16 C1AA O6 117(2) . . ?
C16 C1AA C8BA 126(2) . . ?
O5 C0AA C1CA 118.7(18) . . ?
C15 C0AA O5 119(2) . . ?
C15 C0AA C1CA 122(2) . . ?
O12 C4AA C9AA 114.0(18) . . ?
C6BA C4AA O12 124.3(17) . . ?
C6BA C4AA C9AA 122(2) . . ?
O2AA C3AA C19 115.3(18) . . ?
C5BA C3AA O2AA 123.9(17) . . ?
C5BA C3AA C19 121(2) . . ?
C21 O5 C0AA 121.5(16) . . ?
C24 O6 C1AA 121.3(15) . . ?
C20 O2AA C3AA 122.0(14) . . ?
C23 O12 C4AA 121.4(13) . . ?
C24 N6AA C24 111(2) 2_554 . ?
C21 N7AA C21 112(2) 2_454 . ?
C20 N5AA C23 113.3(12) . . ?
C5 C8AA C9BA 116(2) . . ?
C6 C2BA C0CA 118(2) . . ?
C8AA C5 C16 128(3) . . ?
C2BA C6 C15 125(2) . . ?
C7BA C7 C9 111(2) . . ?
C4BA C1BA C10 113(2) . . ?
C9AA C9 C7 123(2) . . ?
C19 C10 C1BA 121(2) . . ?
C0AA C15 C6 119(3) . . ?
C1AA C16 C5 115(3) . . ?
C3AA C19 C10 115(3) . . ?
C9 C9AA C4AA 114(3) . . ?
C4AA C6BA C7BA 121(2) . . ?
C0CA C1CA C0AA 118(2) . . ?
C3AA C5BA C4BA 121(2) . . ?
C9BA C8BA C1AA 116(2) . . ?
C7 C7BA C6BA 129(3) . . ?
C1BA C4BA C5BA 128(3) . . ?
C8BA C9BA C8AA 117(2) . . ?
C1CA C0CA C2BA 118(3) . . ?

loop_
_geom_bond_atom_site_label_1
_geom_bond_atom_site_label_2
_geom_bond_distance
_geom_bond_site_symmetry_2
_geom_bond_publ_flag
Cl1 C22 1.679(18) . ?
N1 C20 1.36(2) . ?
N1 C22 1.35(2) . ?
N3 C22 1.35(2) . ?
N3 C23 1.34(2) . ?
C20 O2AA 1.331(19) . ?
C20 N5AA 1.32(2) . ?
C23 O12 1.324(18) . ?
C23 N5AA 1.34(2) . ?
Cl2 C8 1.71(2) . ?
N4 C8 1.333(16) . ?
N4 C21 1.31(2) . ?
C8 N4 1.333(16) 2_454 ?
C21 O5 1.329(19) . ?
C21 N7AA 1.36(2) . ?
Cl3 C11 1.71(2) . ?
N2 C11 1.352(16) . ?
N2 C24 1.29(2) . ?
C11 N2 1.352(16) 2_554 ?
C24 O6 1.338(19) . ?
C24 N6AA 1.36(2) . ?
C1AA O6 1.44(2) . ?
C1AA C16 1.24(3) . ?
C1AA C8BA 1.54(3) . ?
C0AA O5 1.41(2) . ?
C0AA C15 1.27(3) . ?
C0AA C1CA 1.56(4) . ?
C4AA O12 1.42(2) . ?
C4AA C9AA 1.42(3) . ?
C4AA C6BA 1.25(3) . ?
C3AA O2AA 1.41(2) . ?
C3AA C19 1.41(3) . ?
C3AA C5BA 1.25(3) . ?
N6AA C24 1.36(2) 2_554 ?
N7AA C21 1.36(2) 2_454 ?
C8AA C5 1.28(4) . ?
C8AA C9BA 1.56(3) . ?
C2BA C6 1.30(3) . ?
C2BA C0CA 1.55(3) . ?
C5 C16 1.39(4) . ?
C6 C15 1.38(3) . ?
C7 C9 1.49(4) . ?
C7 C7BA 1.24(3) . ?
C1BA C10 1.45(4) . ?
C1BA C4BA 1.26(3) . ?
C9 C9AA 1.40(3) . ?
C10 C19 1.41(3) . ?
C6BA C7BA 1.35(3) . ?
C1CA C0CA 1.30(3) . ?
C5BA C4BA 1.34(3) . ?
C8BA C9BA 1.33(3) . ?
